data_4060862
loop_
_publ_author_name
'Ingleson, Michael J.'
'Pink, Maren'
'Huffman, John C.'
'Fan, Hongjun'
'Caulton, Kenneth G.'

_publ_section_title
;
 [(tBu2PCH2SiMe2)2N]RuMe2: Synthesis and Reactivity of an
 Unsaturated Ruthenium Dialkyl Radical Species
;
_journal_coden_ASTM ORGND7
_journal_issue 5
_journal_name_full Organometallics
_journal_page_first 1112
_journal_page_last 1119
_journal_paper_doi 10.1021/om0508536
_journal_volume 25
_journal_year 2006
_chemical_formula_moiety 'C25 H55 N O2 P2 Ru Si2'
_chemical_formula_sum 'C25 H55 N O2 P2 Ru Si2'
_chemical_formula_weight 620.89
_space_group_IT_number 14
_symmetry_cell_setting monoclinic
_symmetry_space_group_name_Hall '-P 2yn'
_symmetry_space_group_name_H-M 'P 1 21/n 1'
_cell_angle_alpha 90.00
_cell_angle_beta 109.978(3)
_cell_angle_gamma 90.00
_cell_formula_units_Z 4
_cell_length_a 10.1346(11)
_cell_length_b 29.621(3)
_cell_length_c 11.2384(12)
_cell_measurement_temperature 130(2)
_cell_volume 3170.7(6)
_diffrn_ambient_temperature 130(2)
_exptl_crystal_density_diffrn 1.301
_cod_duplicate_entry 4074750
_cod_original_sg_symbol_H-M 'P 21/n'
_cod_database_code 4060862

loop_
_symmetry_equiv_pos_as_xyz
'x, y, z'
'-x+1/2, y+1/2, -z+1/2'
'-x, -y, -z'
'x-1/2, -y-1/2, z-1/2'

loop_
_atom_site_label
_atom_site_type_symbol
_atom_site_fract_x
_atom_site_fract_y
_atom_site_fract_z
_atom_site_U_iso_or_equiv
_atom_site_adp_type
_atom_site_occupancy
_atom_site_symmetry_multiplicity
_atom_site_calc_flag
_atom_site_refinement_flags
_atom_site_disorder_assembly
_atom_site_disorder_group
Ru1 Ru 0.70924(4) 0.128830(13) 0.03071(4) 0.02369(12) Uani 1 1 d . . .
P1 P 0.62411(13) 0.10409(5) -0.18622(11) 0.0253(3) Uani 1 1 d . . .
P2 P 0.81409(13) 0.14386(4) 0.25324(11) 0.0238(3) Uani 1 1 d . . .
C3 C 0.7654(5) 0.1141(2) -0.2485(5) 0.0327(11) Uani 1 1 d . . .
H3A H 0.7482 0.1431 -0.2952 0.039 Uiso 1 1 calc R . .
H3B H 0.7649 0.0898 -0.3091 0.039 Uiso 1 1 calc R . .
N1 N 0.9182(4) 0.12793(16) 0.0205(4) 0.0329(10) Uani 1 1 d . . .
Si1 Si 0.94430(15) 0.11615(6) -0.11984(14) 0.0347(3) Uani 1 1 d . . .
C1 C 1.0372(7) 0.1613(3) -0.1751(6) 0.0565(19) Uani 1 1 d . . .
H1A H 0.9909 0.1903 -0.1751 0.085 Uiso 1 1 calc R . .
H1B H 1.0348 0.1543 -0.2611 0.085 Uiso 1 1 calc R . .
H1C H 1.1350 0.1629 -0.1182 0.085 Uiso 1 1 calc R . .
C2 C 1.0472(7) 0.0637(3) -0.1229(6) 0.063(2) Uani 1 1 d . . .
H2A H 1.1458 0.0683 -0.0708 0.094 Uiso 1 1 calc R . .
H2B H 1.0405 0.0572 -0.2103 0.094 Uiso 1 1 calc R . .
H2C H 1.0090 0.0383 -0.0892 0.094 Uiso 1 1 calc R . .
Si2 Si 1.06071(15) 0.14094(7) 0.15117(14) 0.0394(4) Uani 1 1 d . . .
C12 C 1.1757(7) 0.1883(3) 0.1316(6) 0.065(2) Uani 1 1 d . . .
H12A H 1.2301 0.1779 0.0795 0.097 Uiso 1 1 calc R . .
H12B H 1.2400 0.1976 0.2149 0.097 Uiso 1 1 calc R . .
H12C H 1.1170 0.2140 0.0901 0.097 Uiso 1 1 calc R . .
C13 C 1.1845(7) 0.0925(3) 0.2128(6) 0.067(2) Uani 1 1 d . . .
H13A H 1.1319 0.0662 0.2252 0.101 Uiso 1 1 calc R . .
H13B H 1.2554 0.1010 0.2938 0.101 Uiso 1 1 calc R . .
H13C H 1.2307 0.0850 0.1517 0.101 Uiso 1 1 calc R . .
C14 C 0.9921(5) 0.1627(2) 0.2767(5) 0.0328(12) Uani 1 1 d . . .
H14A H 1.0549 0.1523 0.3607 0.039 Uiso 1 1 calc R . .
H14B H 0.9941 0.1961 0.2765 0.039 Uiso 1 1 calc R . .
C4 C 0.5974(7) 0.0413(2) -0.1957(5) 0.0455(15) Uani 1 1 d . . .
C5 C 0.7042(9) 0.0214(2) -0.0803(6) 0.060(2) Uani 1 1 d . . .
H5A H 0.6918 -0.0114 -0.0806 0.091 Uiso 1 1 calc R . .
H5B H 0.6920 0.0343 -0.0044 0.091 Uiso 1 1 calc R . .
H5C H 0.7987 0.0284 -0.0805 0.091 Uiso 1 1 calc R . .
C6 C 0.6119(7) 0.0185(2) -0.3135(5) 0.0471(15) Uani 1 1 d . . .
H6A H 0.5932 -0.0139 -0.3114 0.071 Uiso 1 1 calc R . .
H6B H 0.7074 0.0231 -0.3142 0.071 Uiso 1 1 calc R . .
H6C H 0.5443 0.0319 -0.3898 0.071 Uiso 1 1 calc R . .
C7 C 0.4504(9) 0.0290(3) -0.1895(7) 0.067(2) Uani 1 1 d . . .
H7A H 0.4463 -0.0035 -0.1749 0.101 Uiso 1 1 calc R . .
H7B H 0.3775 0.0371 -0.2697 0.101 Uiso 1 1 calc R . .
H7C H 0.4349 0.0456 -0.1201 0.101 Uiso 1 1 calc R . .
C8 C 0.4674(6) 0.1328(2) -0.3042(5) 0.0439(15) Uani 1 1 d . . .
C9 C 0.3478(6) 0.1380(3) -0.2529(6) 0.0578(19) Uani 1 1 d . . .
H9A H 0.2687 0.1532 -0.3161 0.087 Uiso 1 1 calc R . .
H9B H 0.3794 0.1560 -0.1752 0.087 Uiso 1 1 calc R . .
H9C H 0.3179 0.1081 -0.2345 0.087 Uiso 1 1 calc R . .
C10 C 0.4156(6) 0.1095(2) -0.4346(5) 0.0442(14) Uani 1 1 d . . .
H10A H 0.3403 0.1275 -0.4936 0.066 Uiso 1 1 calc R . .
H10B H 0.3798 0.0794 -0.4263 0.066 Uiso 1 1 calc R . .
H10C H 0.4936 0.1068 -0.4670 0.066 Uiso 1 1 calc R . .
C11 C 0.5094(7) 0.1814(2) -0.3289(6) 0.0494(16) Uani 1 1 d . . .
H11A H 0.4252 0.1982 -0.3784 0.074 Uiso 1 1 calc R . .
H11B H 0.5748 0.1800 -0.3759 0.074 Uiso 1 1 calc R . .
H11C H 0.5547 0.1968 -0.2478 0.074 Uiso 1 1 calc R . .
C15 C 0.8382(6) 0.08913(18) 0.3476(5) 0.0364(12) Uani 1 1 d . . .
C16 C 0.7080(7) 0.0777(2) 0.3815(5) 0.0438(15) Uani 1 1 d . . .
H16A H 0.7192 0.0476 0.4203 0.066 Uiso 1 1 calc R . .
H16B H 0.6248 0.0779 0.3045 0.066 Uiso 1 1 calc R . .
H16C H 0.6966 0.1001 0.4413 0.066 Uiso 1 1 calc R . .
C17 C 0.9692(7) 0.0888(2) 0.4694(5) 0.0498(16) Uani 1 1 d . . .
H17A H 0.9698 0.0610 0.5172 0.075 Uiso 1 1 calc R . .
H17B H 0.9665 0.1150 0.5216 0.075 Uiso 1 1 calc R . .
H17C H 1.0542 0.0900 0.4466 0.075 Uiso 1 1 calc R . .
C18 C 0.8570(7) 0.0515(2) 0.2611(6) 0.0450(14) Uani 1 1 d . . .
H18A H 0.8801 0.0232 0.3089 0.067 Uiso 1 1 calc R . .
H18B H 0.9333 0.0595 0.2300 0.067 Uiso 1 1 calc R . .
H18C H 0.7697 0.0477 0.1892 0.067 Uiso 1 1 calc R . .
C19 C 0.7390(5) 0.18867(18) 0.3323(5) 0.0298(11) Uani 1 1 d . . .
C20 C 0.8134(6) 0.19012(19) 0.4766(5) 0.0354(12) Uani 1 1 d . . .
H20A H 0.7762 0.2152 0.5122 0.053 Uiso 1 1 calc R . .
H20B H 0.9145 0.1944 0.4957 0.053 Uiso 1 1 calc R . .
H20C H 0.7971 0.1617 0.5139 0.053 Uiso 1 1 calc R . .
C21 C 0.7605(6) 0.23510(18) 0.2811(5) 0.0361(12) Uani 1 1 d . . .
H21A H 0.7111 0.2581 0.3125 0.054 Uiso 1 1 calc R . .
H21B H 0.7231 0.2346 0.1883 0.054 Uiso 1 1 calc R . .
H21C H 0.8609 0.2422 0.3097 0.054 Uiso 1 1 calc R . .
C22 C 0.5802(5) 0.1822(2) 0.2990(6) 0.0410(14) Uani 1 1 d . . .
H22A H 0.5432 0.2059 0.3399 0.062 Uiso 1 1 calc R . .
H22B H 0.5620 0.1526 0.3289 0.062 Uiso 1 1 calc R . .
H22C H 0.5340 0.1840 0.2070 0.062 Uiso 1 1 calc R . .
C23 C 0.5420(6) 0.1149(2) 0.0493(5) 0.0348(12) Uani 1 1 d . . .
O1 O 0.4390(4) 0.10344(16) 0.0625(4) 0.0480(11) Uani 1 1 d . . .
C24 C 0.6480(6) 0.19187(19) -0.0109(5) 0.0346(12) Uani 1 1 d . . .
O2 O 0.5384(4) 0.20929(15) -0.0183(4) 0.0461(10) Uani 1 1 d . . .
C25 C 0.7608(7) 0.2220(2) -0.0371(6) 0.0467(15) Uani 1 1 d . . .
H25A H 0.7240 0.2527 -0.0581 0.070 Uiso 1 1 calc R . .
H25B H 0.7841 0.2095 -0.1082 0.070 Uiso 1 1 calc R . .
H25C H 0.8455 0.2229 0.0384 0.070 Uiso 1 1 calc R . .

loop_
_atom_site_aniso_label
_atom_site_aniso_U_11
_atom_site_aniso_U_22
_atom_site_aniso_U_33
_atom_site_aniso_U_23
_atom_site_aniso_U_13
_atom_site_aniso_U_12
Ru1 0.01951(19) 0.0335(2) 0.02123(19) -0.00493(16) 0.01101(14) -0.00577(16)
P1 0.0200(6) 0.0385(7) 0.0198(6) -0.0061(5) 0.0099(5) -0.0072(5)
P2 0.0214(6) 0.0338(6) 0.0189(6) -0.0047(5) 0.0105(5) -0.0053(5)
C3 0.028(3) 0.050(3) 0.023(2) 0.000(2) 0.013(2) -0.007(2)
N1 0.020(2) 0.055(3) 0.029(2) -0.004(2) 0.0141(17) -0.0055(19)
Si1 0.0245(7) 0.0555(10) 0.0277(7) -0.0029(7) 0.0137(6) -0.0005(6)
C1 0.037(3) 0.105(6) 0.030(3) -0.009(3) 0.014(3) -0.024(4)
C2 0.052(4) 0.096(6) 0.035(3) -0.010(4) 0.008(3) 0.030(4)
Si2 0.0203(7) 0.0748(12) 0.0262(7) -0.0080(7) 0.0119(6) -0.0030(7)
C12 0.034(3) 0.126(7) 0.041(4) -0.028(4) 0.022(3) -0.036(4)
C13 0.041(4) 0.128(7) 0.031(3) -0.011(4) 0.010(3) 0.034(4)
C14 0.021(2) 0.052(3) 0.028(3) -0.005(2) 0.011(2) -0.004(2)
C4 0.072(4) 0.041(3) 0.029(3) -0.010(2) 0.025(3) -0.018(3)
C5 0.104(6) 0.040(3) 0.035(3) -0.001(3) 0.021(4) -0.005(4)
C6 0.068(4) 0.045(3) 0.030(3) -0.010(3) 0.019(3) -0.005(3)
C7 0.089(6) 0.067(5) 0.062(5) -0.028(4) 0.046(4) -0.045(4)
C8 0.025(3) 0.076(4) 0.030(3) -0.016(3) 0.008(2) 0.003(3)
C9 0.033(3) 0.097(6) 0.045(4) -0.015(4) 0.017(3) 0.005(3)
C10 0.030(3) 0.071(4) 0.028(3) -0.008(3) 0.005(2) 0.001(3)
C11 0.044(4) 0.063(4) 0.037(3) 0.003(3) 0.008(3) 0.011(3)
C15 0.051(3) 0.034(3) 0.029(3) -0.003(2) 0.021(3) -0.002(2)
C16 0.067(4) 0.045(3) 0.027(3) -0.006(2) 0.026(3) -0.020(3)
C17 0.068(4) 0.049(4) 0.027(3) 0.003(3) 0.010(3) 0.006(3)
C18 0.064(4) 0.036(3) 0.036(3) -0.001(2) 0.019(3) 0.006(3)
C19 0.026(2) 0.038(3) 0.029(3) -0.012(2) 0.014(2) -0.006(2)
C20 0.039(3) 0.046(3) 0.027(3) -0.009(2) 0.018(2) -0.006(2)
C21 0.037(3) 0.034(3) 0.035(3) -0.009(2) 0.009(2) -0.001(2)
C22 0.027(3) 0.057(4) 0.045(3) -0.021(3) 0.019(2) -0.006(2)
C23 0.033(3) 0.050(3) 0.023(2) -0.012(2) 0.012(2) -0.008(2)
O1 0.033(2) 0.080(3) 0.040(2) -0.025(2) 0.0243(18) -0.028(2)
C24 0.034(3) 0.042(3) 0.025(3) -0.007(2) 0.006(2) 0.000(2)
O2 0.041(2) 0.054(3) 0.039(2) -0.0090(19) 0.0080(19) 0.010(2)
C25 0.057(4) 0.044(3) 0.039(3) -0.004(3) 0.017(3) -0.012(3)

loop_
_geom_bond_atom_site_label_1
_geom_bond_atom_site_label_2
_geom_bond_distance
_geom_bond_site_symmetry_2
_geom_bond_publ_flag
Ru1 C23 1.825(5) . ?
Ru1 C24 1.973(6) . ?
Ru1 N1 2.160(4) . ?
Ru1 P2 2.4013(12) . ?
Ru1 P1 2.4058(12) . ?
P1 C3 1.820(5) . ?
P1 C4 1.878(6) . ?
P1 C8 1.887(6) . ?
P2 C14 1.819(5) . ?
P2 C19 1.895(5) . ?
P2 C15 1.907(6) . ?
C3 Si1 1.895(5) . ?
C3 H3A 0.9900 . ?
C3 H3B 0.9900 . ?
N1 Si2 1.715(4) . ?
N1 Si1 1.721(4) . ?
Si1 C1 1.860(7) . ?
Si1 C2 1.877(7) . ?
C1 H1A 0.9800 . ?
C1 H1B 0.9800 . ?
C1 H1C 0.9800 . ?
C2 H2A 0.9800 . ?
C2 H2B 0.9800 . ?
C2 H2C 0.9800 . ?
Si2 C13 1.876(7) . ?
Si2 C12 1.884(7) . ?
Si2 C14 1.887(5) . ?
C12 H12A 0.9800 . ?
C12 H12B 0.9800 . ?
C12 H12C 0.9800 . ?
C13 H13A 0.9800 . ?
C13 H13B 0.9800 . ?
C13 H13C 0.9800 . ?
C14 H14A 0.9900 . ?
C14 H14B 0.9900 . ?
C4 C5 1.497(9) . ?
C4 C6 1.536(7) . ?
C4 C7 1.559(9) . ?
C5 H5A 0.9800 . ?
C5 H5B 0.9800 . ?
C5 H5C 0.9800 . ?
C6 H6A 0.9800 . ?
C6 H6B 0.9800 . ?
C6 H6C 0.9800 . ?
C7 H7A 0.9800 . ?
C7 H7B 0.9800 . ?
C7 H7C 0.9800 . ?
C8 C9 1.517(8) . ?
C8 C10 1.540(7) . ?
C8 C11 1.555(9) . ?
C9 H9A 0.9800 . ?
C9 H9B 0.9800 . ?
C9 H9C 0.9800 . ?
C10 H10A 0.9800 . ?
C10 H10B 0.9800 . ?
C10 H10C 0.9800 . ?
C11 H11A 0.9800 . ?
C11 H11B 0.9800 . ?
C11 H11C 0.9800 . ?
C15 C16 1.531(8) . ?
C15 C18 1.534(7) . ?
C15 C17 1.547(8) . ?
C16 H16A 0.9800 . ?
C16 H16B 0.9800 . ?
C16 H16C 0.9800 . ?
C17 H17A 0.9800 . ?
C17 H17B 0.9800 . ?
C17 H17C 0.9800 . ?
C18 H18A 0.9800 . ?
C18 H18B 0.9800 . ?
C18 H18C 0.9800 . ?
C19 C22 1.534(7) . ?
C19 C21 1.535(7) . ?
C19 C20 1.538(7) . ?
C20 H20A 0.9800 . ?
C20 H20B 0.9800 . ?
C20 H20C 0.9800 . ?
C21 H21A 0.9800 . ?
C21 H21B 0.9800 . ?
C21 H21C 0.9800 . ?
C22 H22A 0.9800 . ?
C22 H22B 0.9800 . ?
C22 H22C 0.9800 . ?
C23 O1 1.154(6) . ?
C24 O2 1.202(7) . ?
C24 C25 1.556(8) . ?
C25 H25A 0.9800 . ?
C25 H25B 0.9800 . ?
C25 H25C 0.9800 . ?
